data_4034001
loop_
_publ_author_name
'Bagum, Halima'
'Christensen, Kirsten E.'
'Genov, Miroslav'
'Pretsch, Alexander'
'Pretsch, Dagmar'
'Moloney, Mark G.'

_publ_section_title
;
 Synthetic Access to 3-Substituted Pyroglutamic Acids from Tetramate
 Derivatives of Serine, Threonine, <i>allo</i>-Threonine, and Cysteine.
;
_journal_issue 16
_journal_name_full 'The Journal of organic chemistry'
_journal_page_first 10257
_journal_page_last 10279
_journal_paper_doi 10.1021/acs.joc.9b01432
_journal_volume 84
_journal_year 2019
_chemical_absolute_configuration ad
_chemical_formula_moiety 'C18 H23 N O4'
_chemical_formula_sum 'C18 H23 N O4'
_chemical_formula_weight 317.38
_chemical_melting_point ?
_space_group_IT_number 19
_space_group_name_Hall 'P 2ac 2ab'
_space_group_name_H-M_alt 'P 21 21 21'
_symmetry_cell_setting orthorhombic
_symmetry_space_group_name_Hall 'P 2ac 2ab'
_symmetry_space_group_name_H-M 'P 21 21 21'
_atom_sites_solution_hydrogens difmap
_atom_sites_solution_primary other
_audit_creation_date 2017-09-11
_audit_creation_method CRYSTALS_ver_14.61_build_6320
_cell_angle_alpha 90
_cell_angle_beta 90
_cell_angle_gamma 90
_cell_formula_units_Z 4
_cell_length_a 8.50220(10)
_cell_length_b 9.57370(10)
_cell_length_c 21.0075(3)
_cell_measurement_reflns_used 8804
_cell_measurement_temperature 150
_cell_measurement_theta_max 76
_cell_measurement_theta_min 4
_cell_volume 1709.96(4)
_computing_cell_refinement 'CrysAlisPro, (Agilent, 2011)'
_computing_data_collection 'SuperNova, (Oxford Diffraction, 2010)'
_computing_data_reduction 'CrysAlisPro, (Agilent, 2011)'
_computing_molecular_graphics 'CAMERON (Watkin et al., 1996)'
_computing_publication_material 'CRYSTALS (Betteridge et al., 2003)'
_computing_structure_refinement 'CRYSTALS (Betteridge et al., 2003)'
_computing_structure_solution 'Superflip (Palatinus & Chapuis, 2007)'
_diffrn_ambient_temperature 150
_diffrn_measured_fraction_theta_full 0.997
_diffrn_measured_fraction_theta_max 0.997
_diffrn_measurement_device Area
_diffrn_measurement_device_type 'Oxford Diffraction SuperNova'
_diffrn_measurement_method \w
_diffrn_radiation_monochromator graphite
_diffrn_radiation_type 'Cu K\a'
_diffrn_radiation_wavelength 1.54184
_diffrn_reflns_av_R_equivalents 0.036
_diffrn_reflns_av_sigmaI/netI 0.0404
_diffrn_reflns_limit_h_max 10
_diffrn_reflns_limit_h_min -10
_diffrn_reflns_limit_k_max 11
_diffrn_reflns_limit_k_min -9
_diffrn_reflns_limit_l_max 26
_diffrn_reflns_limit_l_min -19
_diffrn_reflns_number 13518
_diffrn_reflns_theta_full 76.128
_diffrn_reflns_theta_max 76.128
_diffrn_reflns_theta_min 4.209
_diffrn_standards_number 0
_exptl_absorpt_coefficient_mu 0.707
_exptl_absorpt_correction_T_max 0.97
_exptl_absorpt_correction_T_min 0.75
_exptl_absorpt_correction_type multi-scan
_exptl_absorpt_process_details 'CrysAlisPro, (Agilent, 2011)'
_exptl_crystal_colour clear_pale_colourless
_exptl_crystal_density_diffrn 1.233
_exptl_crystal_density_method 'not measured'
_exptl_crystal_description block
_exptl_crystal_F_000 680
_exptl_crystal_size_max 0.31
_exptl_crystal_size_mid 0.25
_exptl_crystal_size_min 0.05
_refine_diff_density_max 0.18
_refine_diff_density_min -0.17
_refine_ls_abs_structure_details 'Flack (1983), 1487 Friedel-pairs'
_refine_ls_abs_structure_Flack 0.14(15)
_refine_ls_extinction_coef 53(8)
_refine_ls_extinction_method 'Larson (1970), Equation 22'
_refine_ls_goodness_of_fit_ref 1.0054
_refine_ls_hydrogen_treatment constr
_refine_ls_matrix_type full
_refine_ls_number_parameters 210
_refine_ls_number_reflns 3535
_refine_ls_number_restraints 0
_refine_ls_R_factor_all 0.0347
_refine_ls_R_factor_gt 0.0339
_refine_ls_shift/su_max 0.0008060
_refine_ls_shift/su_mean 0.0000680
_refine_ls_structure_factor_coef Fsqd
_refine_ls_weighting_details
;
 Method= Modified Sheldrick 
 w=1/[\s^2^(F^2^) + ( 0.07P)^2^ + 0.13P] 
 ,where P=(max(Fo^2^,0) + 2Fc^2^)/3 
;
_refine_ls_weighting_scheme calc
_refine_ls_wR_factor_all 0.0923
_refine_ls_wR_factor_gt 0.0907
_refine_ls_wR_factor_ref 0.0923
_reflns_limit_h_max 10
_reflns_limit_h_min -10
_reflns_limit_k_max 11
_reflns_limit_k_min 0
_reflns_limit_l_max 26
_reflns_limit_l_min 0
_reflns_number_gt 3433
_reflns_number_total 3535
_reflns_threshold_expression I>2.0\s(I)
_oxford_diffrn_Wilson_B_factor 3.01
_oxford_diffrn_Wilson_scale 0.02
_oxford_refine_ls_r_factor_ref 0.0347
_oxford_refine_ls_scale 7.5(2)
_oxford_reflns_number_all 3535
_oxford_reflns_threshold_expression_ref I>-10.0\s(I)
_oxford_structure_analysis_title 6810
_cod_data_source_file jo9b01432_si_002.cif
_cod_data_source_block 7aii
_cod_depositor_comments
;
The following automatic conversions were performed:

data item '_chemical_melting_point' value 'not measured' was changed
to '?' -- the value is undefined or not given.

data item '_atom_sites_solution_primary' value 'Other' was changed to
'other' in accordance with the
/home/data/users/saulius/crontab/automatic-downloads/current/ACS/lib/dictionaries/cif_core.dic
dictionary named 'cif_core.dic' version 2.4.2 last updated on
2011-04-26.

Automatic conversion script
Id: cif_fix_values 6909 2019-04-08 15:41:33Z antanas 
;
_cod_original_sg_symbol_H-M 'P 21 21 21 '
_cod_database_code 4034001

loop_
_symmetry_equiv_pos_as_xyz
x,y,z
-x+1/2,-y,z+1/2
x+1/2,-y+1/2,-z
-x,y+1/2,-z+1/2

loop_
_atom_site_label
_atom_site_type_symbol
_atom_site_fract_x
_atom_site_fract_y
_atom_site_fract_z
_atom_site_U_iso_or_equiv
_atom_site_occupancy
_atom_site_adp_type
_atom_site_refinement_flags_posn
O2 O 0.17376(11) 0.69240(9) 0.63424(5) 0.0397 1.0000 Uani .
C3 C 0.33280(15) 0.65157(13) 0.64523(6) 0.0326 1.0000 Uani .
N4 N 0.32292(12) 0.49968(11) 0.65332(5) 0.0295 1.0000 Uani .
C5 C 0.40467(16) 0.42351(16) 0.69741(6) 0.0376 1.0000 Uani .
C6 C 0.31409(17) 0.28862(17) 0.70738(7) 0.0453 1.0000 Uani .
C7 C 0.14336(15) 0.33356(14) 0.69631(6) 0.0331 1.0000 Uani .
C8 C 0.16057(13) 0.45151(12) 0.64541(5) 0.0272 1.0000 Uani .
C9 C 0.07074(15) 0.58640(13) 0.65780(6) 0.0354 1.0000 Uani .
C11 C 0.43501(16) 0.70161(14) 0.58983(6) 0.0360 1.0000 Uani .
C12 C 0.60596(17) 0.66142(17) 0.60303(7) 0.0431 1.0000 Uani .
C13 C 0.38326(19) 0.63481(17) 0.52717(6) 0.0458 1.0000 Uani .
C14 C 0.4182(2) 0.86079(16) 0.58640(9) 0.0510 1.0000 Uani .
O21 O 0.52740(12) 0.45885(13) 0.72249(5) 0.0492 1.0000 Uani .
C31 C 0.02341(15) 0.22253(13) 0.68030(5) 0.0310 1.0000 Uani .
C32 C 0.06517(17) 0.08986(15) 0.65969(6) 0.0384 1.0000 Uani .
C33 C -0.0495(2) -0.00751(15) 0.64427(7) 0.0450 1.0000 Uani .
C34 C -0.2066(2) 0.02608(17) 0.64974(7) 0.0479 1.0000 Uani .
C35 C -0.24951(17) 0.15770(17) 0.67111(8) 0.0456 1.0000 Uani .
C36 C -0.13593(16) 0.25563(14) 0.68614(6) 0.0367 1.0000 Uani .
C41 C 0.12773(14) 0.39558(12) 0.57861(5) 0.0282 1.0000 Uani .
O42 O 0.01875(12) 0.43105(11) 0.54636(5) 0.0416 1.0000 Uani .
O43 O 0.23251(11) 0.29873(10) 0.56207(4) 0.0350 1.0000 Uani .
C44 C 0.2014(2) 0.22882(19) 0.50222(8) 0.0535 1.0000 Uani .
H31 H 0.3739 0.6937 0.6849 0.0369 1.0000 Uiso R
H61 H 0.3349 0.2504 0.7489 0.0559 1.0000 Uiso R
H62 H 0.3478 0.2189 0.6750 0.0547 1.0000 Uiso R
H71 H 0.1077 0.3843 0.7345 0.0367 1.0000 Uiso R
H91 H 0.0501 0.5948 0.7037 0.0429 1.0000 Uiso R
H92 H -0.0277 0.5911 0.6351 0.0419 1.0000 Uiso R
H123 H 0.6714 0.6975 0.5683 0.0644 1.0000 Uiso R
H122 H 0.6373 0.7058 0.6423 0.0634 1.0000 Uiso R
H121 H 0.6174 0.5613 0.6061 0.0645 1.0000 Uiso R
H131 H 0.4434 0.6728 0.4929 0.0676 1.0000 Uiso R
H132 H 0.2724 0.6547 0.5190 0.0682 1.0000 Uiso R
H133 H 0.4014 0.5313 0.5280 0.0667 1.0000 Uiso R
H143 H 0.4863 0.8955 0.5533 0.0757 1.0000 Uiso R
H142 H 0.4448 0.9047 0.6278 0.0750 1.0000 Uiso R
H141 H 0.3093 0.8863 0.5746 0.0755 1.0000 Uiso R
H321 H 0.1728 0.0612 0.6560 0.0458 1.0000 Uiso R
H331 H -0.0199 -0.0994 0.6297 0.0550 1.0000 Uiso R
H341 H -0.2839 -0.0404 0.6391 0.0587 1.0000 Uiso R
H351 H -0.3583 0.1813 0.6737 0.0559 1.0000 Uiso R
H361 H -0.1622 0.3451 0.7012 0.0422 1.0000 Uiso R
H441 H 0.2816 0.1570 0.4972 0.0805 1.0000 Uiso R
H442 H 0.0987 0.1836 0.5043 0.0797 1.0000 Uiso R
H443 H 0.2039 0.2955 0.4685 0.0798 1.0000 Uiso R

loop_
_atom_site_aniso_label
_atom_site_aniso_U_11
_atom_site_aniso_U_22
_atom_site_aniso_U_33
_atom_site_aniso_U_23
_atom_site_aniso_U_13
_atom_site_aniso_U_12
O2 0.0309(5) 0.0313(4) 0.0569(6) 0.0006(4) 0.0014(4) -0.0009(4)
C3 0.0298(6) 0.0340(6) 0.0341(6) -0.0033(5) -0.0010(5) -0.0042(5)
N4 0.0244(5) 0.0357(5) 0.0283(4) 0.0010(4) -0.0025(3) -0.0042(4)
C5 0.0301(6) 0.0493(7) 0.0334(5) 0.0063(5) -0.0069(5) -0.0041(6)
C6 0.0362(7) 0.0524(8) 0.0473(8) 0.0218(7) -0.0136(6) -0.0079(6)
C7 0.0333(6) 0.0406(6) 0.0253(5) 0.0036(4) -0.0002(5) -0.0054(5)
C8 0.0228(5) 0.0321(5) 0.0267(5) -0.0007(4) 0.0005(4) -0.0018(4)
C9 0.0299(6) 0.0334(6) 0.0430(6) -0.0071(5) 0.0048(5) -0.0009(5)
C11 0.0355(6) 0.0377(6) 0.0350(6) 0.0033(5) -0.0011(5) -0.0079(5)
C12 0.0334(7) 0.0547(8) 0.0412(6) 0.0043(6) 0.0032(5) -0.0087(6)
C13 0.0500(8) 0.0561(9) 0.0314(6) 0.0059(6) -0.0015(6) -0.0118(7)
C14 0.0504(8) 0.0395(8) 0.0632(9) 0.0096(6) 0.0009(7) -0.0092(7)
O21 0.0344(5) 0.0651(7) 0.0480(5) 0.0098(5) -0.0162(4) -0.0104(5)
C31 0.0316(6) 0.0384(6) 0.0232(5) 0.0051(5) 0.0021(4) -0.0043(5)
C32 0.0402(7) 0.0399(7) 0.0352(6) 0.0025(5) 0.0071(5) -0.0024(5)
C33 0.0601(9) 0.0344(7) 0.0406(7) 0.0015(5) 0.0010(6) -0.0069(6)
C34 0.0508(8) 0.0446(7) 0.0482(8) 0.0087(6) -0.0106(6) -0.0193(6)
C35 0.0332(6) 0.0525(8) 0.0511(8) 0.0109(6) -0.0054(6) -0.0073(6)
C36 0.0333(6) 0.0400(6) 0.0366(6) 0.0061(5) -0.0014(5) -0.0014(5)
C41 0.0269(5) 0.0304(5) 0.0272(5) 0.0026(4) 0.0008(4) -0.0029(4)
O42 0.0397(5) 0.0476(5) 0.0377(4) -0.0013(4) -0.0134(4) 0.0023(4)
O43 0.0342(4) 0.0388(5) 0.0319(4) -0.0052(3) 0.0067(3) 0.0026(4)
C44 0.0566(9) 0.0597(10) 0.0441(8) -0.0208(7) 0.0127(7) -0.0032(8)

loop_
_atom_type_symbol
_atom_type_scat_dispersion_real
_atom_type_scat_dispersion_imag
_atom_type_scat_Cromer_Mann_a1
_atom_type_scat_Cromer_Mann_b1
_atom_type_scat_Cromer_Mann_a2
_atom_type_scat_Cromer_Mann_b2
_atom_type_scat_Cromer_Mann_a3
_atom_type_scat_Cromer_Mann_b3
_atom_type_scat_Cromer_Mann_a4
_atom_type_scat_Cromer_Mann_b4
_atom_type_scat_Cromer_Mann_c
_atom_type_scat_source
C 0.0181 0.0091 2.3100 20.8439 1.0200 10.2075 1.5886 0.5687 0.8650 51.6512 0.2156 'International Tables Vol C 4.2.6.8 and 6.1.1.4'
H 0.0000 0.0000 0.4930 10.5109 0.3229 26.1257 0.1402 3.1424 0.0408 57.7998 0.0030 'International Tables Vol C 4.2.6.8 and 6.1.1.4'
N 0.0311 0.0180 12.2126 0.0057 3.1322 9.8933 2.0125 28.9975 1.1663 0.5826 -11.5290 'International Tables Vol C 4.2.6.8 and 6.1.1.4'
O 0.0492 0.0322 3.0485 13.2771 2.2868 5.7011 1.5463 0.3239 0.8670 32.9089 0.2508 'International Tables Vol C 4.2.6.8 and 6.1.1.4'

loop_
_geom_angle_atom_site_label_1
_geom_angle_atom_site_label_2
_geom_angle_atom_site_label_3
_geom_angle
_geom_angle_publ_flag
C3 O2 C9 109.29(9) yes
O2 C3 N4 103.66(10) yes
O2 C3 C11 109.24(10) yes
N4 C3 C11 115.56(11) yes
O2 C3 H31 111.1 no
N4 C3 H31 109.1 no
C11 C3 H31 108.2 no
C3 N4 C5 125.29(11) yes
C3 N4 C8 110.68(10) yes
C5 N4 C8 112.81(10) yes
N4 C5 C6 106.80(11) yes
N4 C5 O21 125.48(13) yes
C6 C5 O21 127.72(13) yes
C5 C6 C7 102.76(12) yes
C5 C6 H61 110.8 no
C7 C6 H61 114.8 no
C5 C6 H62 109.3 no
C7 C6 H62 110.9 no
H61 C6 H62 108.1 no
C6 C7 C8 102.60(10) yes
C6 C7 C31 118.41(12) yes
C8 C7 C31 114.81(10) yes
C6 C7 H71 107.8 no
C8 C7 H71 103.3 no
C31 C7 H71 108.7 no
C7 C8 N4 103.78(9) yes
C7 C8 C9 116.69(10) yes
N4 C8 C9 100.73(9) yes
C7 C8 C41 110.99(9) yes
N4 C8 C41 112.75(9) yes
C9 C8 C41 111.26(10) yes
C8 C9 O2 103.63(9) yes
C8 C9 H91 109.1 no
O2 C9 H91 113.0 no
C8 C9 H92 113.0 no
O2 C9 H92 109.1 no
H91 C9 H92 109.1 no
C3 C11 C12 108.87(10) yes
C3 C11 C13 111.15(11) yes
C12 C11 C13 108.94(12) yes
C3 C11 C14 107.12(12) yes
C12 C11 C14 110.33(12) yes
C13 C11 C14 110.41(12) yes
C11 C12 H123 108.4 no
C11 C12 H122 107.9 no
H123 C12 H122 108.9 no
C11 C12 H121 111.0 no
H123 C12 H121 110.0 no
H122 C12 H121 110.6 no
C11 C13 H131 109.7 no
C11 C13 H132 110.4 no
H131 C13 H132 108.0 no
C11 C13 H133 110.7 no
H131 C13 H133 107.9 no
H132 C13 H133 110.1 no
C11 C14 H143 108.7 no
C11 C14 H142 111.0 no
H143 C14 H142 110.5 no
C11 C14 H141 110.2 no
H143 C14 H141 107.2 no
H142 C14 H141 109.2 no
C7 C31 C32 122.72(12) yes
C7 C31 C36 118.40(12) yes
C32 C31 C36 118.88(12) yes
C31 C32 C33 120.52(13) yes
C31 C32 H321 122.1 no
C33 C32 H321 117.4 no
C32 C33 C34 120.31(14) yes
C32 C33 H331 120.2 no
C34 C33 H331 119.5 no
C33 C34 C35 119.60(14) yes
C33 C34 H341 119.9 no
C35 C34 H341 120.5 no
C34 C35 C36 120.43(14) yes
C34 C35 H351 119.3 no
C36 C35 H351 120.3 no
C31 C36 C35 120.25(14) yes
C31 C36 H361 117.8 no
C35 C36 H361 121.9 no
C8 C41 O42 124.18(11) yes
C8 C41 O43 111.19(10) yes
O42 C41 O43 124.58(11) yes
C41 O43 C44 115.21(11) yes
O43 C44 H441 107.0 no
O43 C44 H442 109.2 no
H441 C44 H442 108.6 no
O43 C44 H443 109.3 no
H441 C44 H443 112.1 no
H442 C44 H443 110.5 no

loop_
_geom_bond_atom_site_label_1
_geom_bond_atom_site_label_2
_geom_bond_distance
_geom_bond_publ_flag
O2 C3 1.4264(16) yes
O2 C9 1.4290(15) yes
C3 N4 1.4664(16) yes
C3 C11 1.5294(18) yes
C3 H31 0.990 no
N4 C5 1.3685(17) yes
N4 C8 1.4648(14) yes
C5 C6 1.518(2) yes
C5 O21 1.2169(17) yes
C6 C7 1.5318(18) yes
C6 H61 0.962 no
C6 H62 0.995 no
C7 C8 1.5620(16) yes
C7 C31 1.5109(17) yes
C7 H71 0.985 no
C8 C9 1.5227(16) yes
C8 C41 1.5278(15) yes
C9 H91 0.984 no
C9 H92 0.964 no
C11 C12 1.529(2) yes
C11 C13 1.5283(18) yes
C11 C14 1.532(2) yes
C12 H123 0.981 no
C12 H122 0.966 no
C12 H121 0.965 no
C13 H131 0.956 no
C13 H132 0.977 no
C13 H133 1.003 no
C14 H143 0.964 no
C14 H142 0.993 no
C14 H141 0.989 no
C31 C32 1.3881(19) yes
C31 C36 1.3967(19) yes
C32 C33 1.387(2) yes
C32 H321 0.959 no
C33 C34 1.378(2) yes
C33 H331 0.965 no
C34 C35 1.387(2) yes
C34 H341 0.942 no
C35 C36 1.382(2) yes
C35 H351 0.954 no
C36 H361 0.940 no
C41 O42 1.1970(15) yes
C41 O43 1.3319(15) yes
O43 C44 1.4486(17) yes
C44 H441 0.974 no
C44 H442 0.975 no
C44 H443 0.954 no

loop_
_geom_hbond_atom_site_label_D
_geom_hbond_atom_site_label_H
_geom_hbond_atom_site_label_A
_geom_hbond_site_symmetry_A
_geom_hbond_angle_DHA
_geom_hbond_distance_DH
_geom_hbond_distance_HA
_geom_hbond_distance_DA
_geom_hbond_publ_flag
C33 H331 O2 1_545 149 0.97 2.59 3.450(2) yes
C44 H441 O42 3_556 153 0.97 2.37 3.266(2) yes
